data_7209488
loop_
_publ_author_name
'Bluhm, K.'
'Busche, S.'

_publ_section_title
;
 Synthese und Kristallstruktur von Lanthanoidzinkboraten Ln Zn (B5 O10)
 mit Ln = Ce, Nd, Tb
;
_journal_name_full
;
Zeitschrift fuer Naturforschung, Teil B. Anorganische Chemie, Organische
 Chemie (42,1987-)
;
_journal_page_first 671
_journal_page_last 676
_journal_volume 51
_journal_year 1996
_chemical_formula_sum 'B5 O10 Tb Zn'
_chemical_name_systematic 'Tb Zn (B5 O10)'
_space_group_IT_number 14
_symmetry_space_group_name_Hall '-P 2yn'
_symmetry_space_group_name_H-M 'P 1 21/n 1'
_cell_angle_alpha 90
_cell_angle_beta 93.561
_cell_angle_gamma 90
_cell_formula_units_Z 4
_cell_length_a 8.582
_cell_length_b 7.605
_cell_length_c 9.393
_cell_volume 611.861
_citation_journal_id_ASTM ZNBSEN
_cod_data_source_file boron4-x_193.cif
_cod_data_source_block B5O10Tb1Zn1
_cod_original_cell_volume 611.8609
_cod_original_sg_symbol_Hall '-P 2ybc (x-z,y,z)'
_cod_original_formula_sum 'B5 O10 Tb1 Zn1'
_cod_database_code 7209488

loop_
_symmetry_equiv_pos_as_xyz
x,y,z
-x+1/2,y+1/2,-z+1/2
-x,-y,-z
x-1/2,-y-1/2,z-1/2

loop_
_atom_site_label
_atom_site_type_symbol
_atom_site_fract_x
_atom_site_fract_y
_atom_site_fract_z
_atom_site_occupancy
_atom_site_U_iso_or_equiv
O9 O-2 0.4939 0.6498 0.0706 1 0.0
O10 O-2 0.2425 0.4471 0.1249 1 0.0
Zn1 Zn+2 0.60639 0.40944 0.1262 1 0.0
O4 O-2 0.8174 0.6503 0.3638 1 0.0
O7 O-2 0.5439 0.2285 0.5208 1 0.0
B2 B+3 0.4813 0.3267 0.3958 1 0.0
B3 B+3 0.7224 0.5329 0.4449 1 0.0
B5 B+3 0.9354 0.3122 0.412 1 0.0
B4 B+3 0.8415 0.6017 -0.005 1 0.0
O8 O-2 0.8168 0.373 0.4906 1 0.0
O6 O-2 0.3242 0.3928 0.4192 1 0.0
B1 B+3 0.9162 0.5753 0.2576 1 0.0
O1 O-2 0.036 0.7066 0.2292 1 0.0
Tb1 Tb+3 0.18425 0.18213 0.23852 1 0.0
O3 O-2 0.9898 0.4096 0.304 1 0.0
O5 O-2 0.5842 0.4709 0.351 1 0.0
O2 O-2 0.816 0.5327 0.126 1 0.0
